data_2312878
loop_
_publ_author_name
'Chrappan Soldavini, Benedetta'
'Merlini, Marco'
'Mangano, Chiara'
'Comboni, Davide'
'Crichton, Wilson'
'Hanfland, Michael'

_publ_section_title
;
 High-pressure and high-temperature polymorphism of
 Na<sub>2</sub>CO<sub>3</sub> up to 10 GPa.
;
_journal_coeditor_code DK5146SUP1
_journal_issue 'Pt 4'
_journal_name_full 'Acta crystallographica Section B, Structural science, crystal engineering and materials'
_journal_page_first 410
_journal_page_last 415
_journal_paper_doi 10.1107/S2052520626004956
_journal_volume 82
_journal_year 2026
_chemical_compound_source synthetic
_chemical_formula_analytical 'Na2 C1 O3'
_chemical_formula_sum 'C Na2 O3'
_chemical_formula_weight 318
_chemical_name_mineral epsilonII-Na2CO3
_space_group_IT_number 9
_space_group_name_Hall 'C -2yc'
_space_group_name_H-M_alt 'C 1 c 1'
_symmetry_cell_setting monoclinic
_symmetry_Int_Tables_number 9
_symmetry_space_group_name_Hall 'C -2yc'
_symmetry_space_group_name_H-M 'C 1 c 1'
_audit_creation_method 'Jana2006 Version : 23/05/2022'
_cell_angle_alpha 90
_cell_angle_beta 103.75(4)
_cell_angle_gamma 90
_cell_formula_units_Z 24
_cell_length_a 8.526(3)
_cell_length_b 14.96930(10)
_cell_length_c 11.08720(10)
_cell_volume 1374.5(5)
_diffrn_ambient_pressure 12320000000(20000)
_diffrn_ambient_temperature 298(2)
_diffrn_detector Mar555
_diffrn_measured_fraction_theta_full 0.41
_diffrn_measured_fraction_theta_max 0.29
_diffrn_measurement_device ESRF
_diffrn_measurement_device_type 'ID15B beamline'
_diffrn_radiation_probe x-ray
_diffrn_radiation_source synchrotron
_diffrn_radiation_wavelength 0.41105
_diffrn_reflns_av_R_equivalents 0
_diffrn_reflns_av_unetI/netI 0.0206
_diffrn_reflns_limit_h_max 7
_diffrn_reflns_limit_h_min -6
_diffrn_reflns_limit_k_max 20
_diffrn_reflns_limit_k_min 0
_diffrn_reflns_limit_l_max 14
_diffrn_reflns_limit_l_min -14
_diffrn_reflns_number 1188
_diffrn_reflns_theta_full 11.69
_diffrn_reflns_theta_max 18.43
_diffrn_reflns_theta_min 2.19
_exptl_crystal_density_diffrn 3.0731
_exptl_crystal_F_000 1248
_refine_ls_extinction_method none
_refine_ls_goodness_of_fit_gt 4.09
_refine_ls_goodness_of_fit_ref 3.63
_refine_ls_number_constraints 2
_refine_ls_number_parameters 145
_refine_ls_number_reflns 1186
_refine_ls_number_restraints 0
_refine_ls_R_factor_all 0.0748
_refine_ls_R_factor_gt 0.0607
_refine_ls_shift/su_max 0.0274
_refine_ls_shift/su_mean 0.0095
_refine_ls_structure_factor_coef F
_refine_ls_weighting_details w=1/(\s^2^(F)+0.0001F^2^)
_refine_ls_weighting_scheme sigma
_refine_ls_wR_factor_gt 0.0674
_refine_ls_wR_factor_ref 0.0682
_reflns_number_gt 943
_reflns_number_total 1186
_reflns_threshold_expression I>3\s(I)
_cod_data_source_file dk5146.cif
_cod_data_source_block epsilonII-Na2CO3_P16
_cod_depositor_comments
;
The following automatic conversions were performed:

data item '_diffrn_radiation_probe' value 'X-ray' was changed to
'x-ray' in accordance with the
/home/data/users/saulius/crontab/automatic-downloads/rss-feeds/IUCr/lib/dictionaries/cif_core.dic
dictionary named 'cif_core.dic' version 2.4.2 last updated on
2011-04-26.

Automatic conversion script
Id: cif_fix_values 8170 2020-07-09 18:12:32Z antanas 
;
_cod_original_formula_sum 'Na2 C1 O3'
_cod_database_code 2312878

loop_
_space_group_symop_id
_space_group_symop_operation_xyz
1 x,y,z
2 x,-y,z+1/2
3 x+1/2,y+1/2,z
4 x+1/2,-y+1/2,z+1/2

loop_
_atom_site_label
_atom_site_type_symbol
_atom_site_fract_x
_atom_site_fract_y
_atom_site_fract_z
_atom_site_adp_type
_atom_site_U_iso_or_equiv
_atom_site_site_symmetry_multiplicity
_atom_site_occupancy
_atom_site_calc_flag
_atom_site_refinement_flags
_atom_site_disorder_assembly
_atom_site_disorder_group
Na1 Na 0.9972(15) 0.3547(3) 0.9865(6) Uiso 0.0177(11) 4 1 d . . .
Na2 Na 0.3158(13) 0.3601(4) 0.8588(5) Uiso 0.0225(12) 4 1 d . . .
Na3 Na 0.8103(13) 0.5085(4) 0.8698(5) Uiso 0.0249(14) 4 1 d . . .
Na4 Na 0.7999(14) 0.1861(3) 0.8708(6) Uiso 0.0251(14) 4 1 d . . .
Na5 Na 0.4675(14) 0.1783(4) 0.2360(5) Uiso 0.0235(11) 4 1 d . . .
Na6 Na 0.4614(16) 0.1909(3) 0.9854(6) Uiso 0.0212(12) 4 1 d . . .
C1 C 0.646(3) 0.3474(5) 0.8608(10) Uiso 0.0015(19) 4 1 d . . .
O1 O 0.548(2) 0.2783(6) 0.8584(9) Uiso 0.025(2) 4 1 d . . .
C2 C 0.653(3) 0.6794(6) 0.8664(10) Uiso 0.005(2) 4 1 d . . .
O2 O 0.840(2) 0.5900(5) 1.0721(8) Uiso 0.0166(18) 4 1 d . . .
O3 O 0.424(2) 0.2978(5) 0.1176(9) Uiso 0.031(2) 4 1 d . . .
O4 O 0.260(2) 0.5127(5) 0.8146(7) Uiso 0.0196(19) 4 1 d . . .
O5 O 0.2976(19) 0.4224(5) 1.0582(7) Uiso 0.0118(16) 4 1 d . . .
Na7 Na 0.4613(15) 0.5187(3) 0.9917(5) Uiso 0.0167(11) 4 1 d . . .
O6 O 0.694(2) 0.8215(5) 1.1633(8) Uiso 0.0194(19) 4 1 d . . .
C3 C 0.145(3) 0.5147(6) 0.8576(11) Uiso 0.008(2) 4 1 d . . .
Na8 Na 0.1646(12) 0.1520(3) 0.6029(5) Uiso 0.0167(12) 4 1 d . . .
O7 O 0.396(2) 0.3906(5) 0.6294(8) Uiso 0.0171(19) 4 1 d . . .
Na9 Na 0.1328(13) 0.4708(3) 0.6142(5) Uiso 0.0221(12) 4 1 d . . .
O8 O 0.173(2) 0.3156(5) 0.6500(8) Uiso 0.020(2) 4 1 d . . .
Na10 Na 0.4703(15) 0.1639(4) 0.7339(6) Uiso 0.0202(9) 4 1 d . . .
O9 O 0.261(2) 0.1586(5) 0.3236(8) Uiso 0.018(2) 4 1 d . . .
O10 O 0.186(2) 0.0046(5) 0.1539(8) Uiso 0.024(2) 4 1 d . . .
O11 O 0.146(2) 0.2579(5) 0.9076(8) Uiso 0.022(2) 4 1 d . . .
O12 O -0.244(2) 0.3442(5) 0.3127(8) Uiso 0.019(2) 4 1 d . . .
Na11 Na 0.4741(12) 0.4839(3) 0.2368(5) Uiso 0.0168(12) 4 1 d . . .
O13 O 0.358(2) 0.2514(5) 0.5650(8) Uiso 0.0148(18) 4 1 d . . .
O14 O 0.096(2) 0.4152(5) 0.4106(8) Uiso 0.0189(18) 4 1 d . . .
Na12 Na 0.1306(13) 0.1766(3) 0.1065(5) Uiso 0.0209(12) 4 1 d . . .
O15 O 0.037(2) 0.4484(5) 0.8329(9) Uiso 0.028(2) 4 1 d . . .
O16 O 0.043(2) 0.1232(5) 0.8813(9) Uiso 0.026(2) 4 1 d . . .
O17 O 0.398(2) 0.0529(5) 0.6002(8) Uiso 0.017(2) 4 1 d . . .
O18 O 0.092(2) 0.0766(5) 0.3982(8) Uiso 0.019(2) 4 1 d . . .
C4 C 0.323(4) 0.3192(9) 0.6201(17) Uiso 0.028(3) 4 1 d . . .
C5 C 0.313(4) 0.3454(9) 0.1165(15) Uiso 0.023(3) 4 1 d . . .
C6 C 0.312(4) 0.0125(9) 0.1089(16) Uiso 0.030(4) 4 1 d . . .

loop_
_atom_type_symbol
_atom_type_scat_dispersion_real
_atom_type_scat_dispersion_imag
_atom_type_scat_source
C -0.0001 0.0005 'International Tables Vol C tables 4.2.6.8 and 6.1.1.1'
Na 0.0096 0.0078 'International Tables Vol C tables 4.2.6.8 and 6.1.1.1'
O 0.0018 0.0018 'International Tables Vol C tables 4.2.6.8 and 6.1.1.1'
